data_2105537
loop_
_publ_author_name
'Gallucci, J. C.'
'Hart, D. J.'
'Young, D. G. J.'

_publ_section_title
;
 Nucleophile--Electrophile Interactions in 1,8-Disubstituted Naphthalenes:
 Structures of Three 1-Naphthaldehydes and a 1-Naphthyl Methyl Ketone
;
_journal_issue 1
_journal_name_full 'Acta Crystallographica Section B'
_journal_page_first 73
_journal_page_last 81
_journal_paper_doi 10.1107/S0108768197009440
_journal_volume 54
_journal_year 1998
_chemical_formula_moiety 'C19 H14 O4'
_chemical_formula_sum 'C19 H14 O4'
_chemical_formula_weight 306.32
_chemical_melting_point 446.7(7)
_chemical_name_systematic ' 8-benzoyloxy-4-methoxy-1-naphthaldehyde'
_space_group_IT_number 14
_symmetry_cell_setting monoclinic
_symmetry_space_group_name_Hall '-P 2yn'
_symmetry_space_group_name_H-M 'P 1 21/n 1'
_cell_angle_alpha 90
_cell_angle_beta 102.430(10)
_cell_angle_gamma 90
_cell_formula_units_Z 4
_cell_length_a 8.0750(10)
_cell_length_b 15.4410(10)
_cell_length_c 12.239(2)
_cell_measurement_reflns_used 25
_cell_measurement_temperature 296
_cell_measurement_theta_max 15.0
_cell_measurement_theta_min 10.6
_cell_volume 1490.3(3)
_computing_cell_refinement 'MSC/AFC Diffractometer Control'
_computing_data_collection 'MSC/AFC Diffractometer Control'
_computing_data_reduction 'TEXSAN (MSC, 1993)'
_computing_molecular_graphics 'ORTEP--II (Johnson, 1976)'
_computing_publication_material 'TEXSAN (MSC, 1993)'
_computing_structure_refinement 'TEXSAN (MSC, 1993)'
_computing_structure_solution 'SHELXS-86 (Sheldrick, 1990)'
_diffrn_ambient_temperature 296
_diffrn_measurement_device 'Rigaku AFC5S'
_diffrn_measurement_method 'omega/2-theta scans'
_diffrn_radiation_monochromator graphite
_diffrn_radiation_source 'sealed tube'
_diffrn_radiation_type MoK\a
_diffrn_radiation_wavelength 0.71073
_diffrn_reflns_av_R_equivalents 0.017
_diffrn_reflns_limit_h_max 10
_diffrn_reflns_limit_h_min 0
_diffrn_reflns_limit_k_max 20
_diffrn_reflns_limit_k_min 0
_diffrn_reflns_limit_l_max 15
_diffrn_reflns_limit_l_min -15
_diffrn_reflns_number 3822
_diffrn_reflns_theta_max 27.56
_diffrn_reflns_theta_min 2.0
_diffrn_standards_decay_% -3.56
_diffrn_standards_interval_count 150
_diffrn_standards_number 6
_exptl_absorpt_coefficient_mu 0.089
_exptl_absorpt_correction_type none
_exptl_crystal_colour colorless
_exptl_crystal_density_diffrn 1.365
_exptl_crystal_density_meas ?
_exptl_crystal_description 'rectangular rod'
_exptl_crystal_F_000 640.00
_exptl_crystal_size_max 0.310
_exptl_crystal_size_mid 0.230
_exptl_crystal_size_min 0.230
_refine_diff_density_max 0.19
_refine_diff_density_min -0.20
_refine_ls_extinction_coef '3.2(2) E-06'
_refine_ls_extinction_method 'Zachariasen (1963)'
_refine_ls_goodness_of_fit_obs 1.640
_refine_ls_hydrogen_treatment 'see text'
_refine_ls_matrix_type full
_refine_ls_number_parameters 213
_refine_ls_number_reflns 1854
_refine_ls_number_restraints 0
_refine_ls_R_factor_obs 0.0553
_refine_ls_shift/esd_max 0.0050
_refine_ls_structure_factor_coef F
_refine_ls_weighting_details w=1/\s^2^(Fo)
_refine_ls_weighting_scheme calc
_refine_ls_wR_factor_obs 0.0457
_reflns_number_observed 1854
_reflns_number_total 3579
_reflns_observed_criterion I>1sigma(I)
_cod_data_source_file bk0045.cif
_cod_data_source_block Hart3
_cod_depositor_comments
;
The following automatic conversions were performed:

'_chemical_melting_point' value '446--447.4 K' was changed to
'446.7(7)' - the average value was taken and precision was estimated.

Automatic conversion script
Id: cif_fix_values 1891 2012-01-12 08:04:46Z andrius 

The following automatic conversions were performed:

'_exptl_crystal_density_meas' value 'not measured' was changed to '?'
- the value is perceived as not measured.

Automatic conversion script
Id: cif_fix_values 3008 2015-01-20 13:52:24Z robertas 

The following automatic conversions were performed:

'_refine_ls_weighting_scheme' value 'calc w=1/\s^2^(Fo)' was changed
to 'calc'. New tag '_refine_ls_weighting_details' was created. The
value of the new tag was set to 'w=1/\s^2^(Fo)'.

Automatic conversion script
Id: cif_fix_values 3143 2015-03-26 13:38:13Z robertas 
;
_cod_original_cell_volume 1490.2(3)
_cod_original_sg_symbol_H-M 'P 21/n     '
_cod_database_code 2105537

loop_
_symmetry_equiv_pos_as_xyz
'   +x,   +y,   +z'
1/2-x,1/2+y,1/2-z
'   -x,   -y,   -z'
1/2+x,1/2-y,1/2+z

loop_
_atom_site_aniso_label
_atom_site_aniso_U_11
_atom_site_aniso_U_22
_atom_site_aniso_U_33
_atom_site_aniso_U_12
_atom_site_aniso_U_13
_atom_site_aniso_U_23
O(1) 0.110(2) 0.083(2) 0.105(2) -0.027(2) 0.058(2) 0.0080(10)
O(2) 0.0420(10) 0.0600(10) 0.0500(10) -0.0055(9) 0.0120(9) -0.0133(9)
O(3) 0.0390(10) 0.125(2) 0.0680(10) -0.0120(10) 0.0070(10) -0.0270(10)
O(4) 0.0600(10) 0.0510(10) 0.0890(10) 0.0010(10) 0.0320(10) -0.0130(10)
C(1) 0.053(2) 0.048(2) 0.0390(10) -0.0100(10) 0.0080(10) -0.0020(10)
C(2) 0.072(2) 0.042(2) 0.051(2) -0.011(2) 0.010(2) 0.0010(10)
C(3) 0.065(2) 0.040(2) 0.064(2) 0.0000(10) 0.012(2) -0.0050(10)
C(4) 0.047(2) 0.048(2) 0.049(2) -0.0030(10) 0.0060(10) -0.0080(10)
C(4a) 0.042(2) 0.043(2) 0.0370(10) -0.0040(10) 0.0040(10) -0.0040(10)
C(5) 0.049(2) 0.048(2) 0.048(2) -0.0010(10) 0.0140(10) -0.0010(10)
C(6) 0.054(2) 0.045(2) 0.055(2) -0.0040(10) 0.0140(10) 0.0030(10)
C(7) 0.048(2) 0.040(2) 0.055(2) 0.0040(10) 0.0080(10) -0.0030(10)
C(8) 0.039(2) 0.049(2) 0.0410(10) -0.0010(10) 0.0050(10) -0.0040(10)
C(8a) 0.043(2) 0.043(2) 0.0370(10) -0.0050(10) 0.0030(10) -0.0040(10)
C(9) 0.087(3) 0.058(2) 0.100(3) -0.019(2) 0.045(2) -0.011(2)
C(10) 0.082(3) 0.063(2) 0.135(3) 0.003(2) 0.054(2) -0.026(2)
C(11) 0.041(2) 0.053(2) 0.050(2) -0.0020(10) 0.0050(10) -0.0080(10)
C(12) 0.0400(10) 0.0400(10) 0.0460(10) 0.0010(10) 0.0080(10) -0.0020(10)
C(13) 0.040(2) 0.050(2) 0.048(2) 0.0010(10) 0.0070(10) 0.0000(10)
C(14) 0.038(2) 0.052(2) 0.065(2) 0.0060(10) 0.0110(10) 0.0070(10)
C(15) 0.053(2) 0.048(2) 0.069(2) 0.0100(10) 0.027(2) 0.010(2)
C(16) 0.071(2) 0.054(2) 0.050(2) 0.003(2) 0.018(2) -0.0020(10)
C(17) 0.051(2) 0.056(2) 0.051(2) -0.0030(10) 0.0060(10) -0.0060(10)

loop_
_atom_site_label
_atom_site_fract_x
_atom_site_fract_y
_atom_site_fract_z
_atom_site_U_iso_or_equiv
_atom_site_thermal_displace_type
_atom_site_calc_flag
O(1) 0.2431(3) 1.1866(2) 0.2180(2) 0.0942(10) Uani d
O(2) 0.1724(2) 0.93840(10) 0.25080(10) 0.0504(6) Uani d
O(3) -0.0074(2) 0.8941(2) 0.0948(2) 0.0780(7) Uani d
O(4) -0.3697(2) 1.10530(10) 0.4505(2) 0.0644(7) Uani d
C(1) 0.0390(3) 1.1098(2) 0.2928(2) 0.0471(8) Uani d
C(2) -0.0429(4) 1.1845(2) 0.3106(2) 0.0555(9) Uani d
C(3) -0.1827(4) 1.1867(2) 0.3605(2) 0.0567(9) Uani d
C(4) -0.2408(3) 1.1109(2) 0.3961(2) 0.0485(8) Uani d
C(4a) -0.1655(3) 1.0299(2) 0.3783(2) 0.0415(7) Uani d
C(5) -0.2273(3) 0.9521(2) 0.4153(2) 0.0477(8) Uani d
C(6) -0.1573(3) 0.8744(2) 0.3985(2) 0.0511(9) Uani d
C(7) -0.0236(3) 0.8709(2) 0.3422(2) 0.0484(8) Uani d
C(8) 0.0369(3) 0.9452(2) 0.3062(2) 0.0435(8) Uani d
C(8a) -0.0256(3) 1.0285(2) 0.3240(2) 0.0419(7) Uani d
C(9) 0.1950(5) 1.1209(2) 0.2514(3) 0.0780(10) Uani d
C(10) -0.4362(4) 1.1849(2) 0.4846(3) 0.0880(10) Uani d
C(11) 0.1346(3) 0.9100(2) 0.1425(2) 0.0482(8) Uani d
C(12) 0.2873(3) 0.9023(2) 0.0962(2) 0.0421(7) Uani d
C(13) 0.4481(3) 0.9218(2) 0.1574(2) 0.0467(8) Uani d
C(14) 0.5867(3) 0.9136(2) 0.1096(2) 0.0516(9) Uani d
C(15) 0.5670(4) 0.8860(2) 0.0009(3) 0.0547(9) Uani d
C(16) 0.4078(4) 0.8662(2) -0.0607(2) 0.0575(10) Uani d
C(17) 0.2674(4) 0.8745(2) -0.0140(2) 0.0534(9) Uani d
H(1) 0.281(5) 1.074(2) 0.261(3) 0.120(10) Uiso d
H(2) -0.0008 1.2394 0.2872 0.0665 Uiso c
H(3) -0.2386 1.2417 0.3698 0.0681 Uiso c
H(4) -0.3221 0.9540 0.4535 0.0572 Uiso c
H(5) -0.2004 0.8210 0.4257 0.0614 Uiso c
H(6) 0.0261 0.8150 0.3290 0.0582 Uiso c
H(7) 0.4633 0.9413 0.2351 0.0561 Uiso c
H(8) 0.7001 0.9275 0.1534 0.0617 Uiso c
H(9) 0.6661 0.8805 -0.0329 0.0658 Uiso c
H(10) 0.3941 0.8459 -0.1380 0.0687 Uiso c
H(11) 0.1541 0.8610 -0.0584 0.0640 Uiso c
H(12) -0.3431 1.2194 0.5284 0.1063 Uiso c
H(13) -0.4921 1.2176 0.4185 0.1063 Uiso c
H(14) -0.5184 1.1719 0.5308 0.1063 Uiso c

loop_
_atom_type_symbol
_atom_type_scat_dispersion_real
_atom_type_scat_dispersion_imag
_atom_type_scat_source
C 0.003 0.002 'International Tables, Vol IV, Table 2.2A & Vol C, 4.2.4.3'
H 0.000 0.000 'Stewart, Davidson & Simpson (1965)'
O 0.011 0.006 'International Tables, Vol IV, Table 2.2A & Vol C, 4.2.4.3'

loop_
_geom_angle_atom_site_label_1
_geom_angle_atom_site_label_2
_geom_angle_atom_site_label_3
_geom_angle
_geom_angle_publ_flag
C(8) O(2) C(11) 117.1(2) yes
C(4) O(4) C(10) 117.5(2) yes
C(2) C(1) C(8a) 118.4(2) yes
C(2) C(1) C(9) 115.9(3) yes
C(8a) C(1) C(9) 125.5(3) yes
C(1) C(2) C(3) 123.6(3) yes
C(2) C(3) C(4) 119.0(3) yes
O(4) C(4) C(3) 124.4(3) yes
O(4) C(4) C(4a) 114.6(2) yes
C(3) C(4) C(4a) 121.0(3) yes
C(4) C(4a) C(5) 120.3(2) yes
C(4) C(4a) C(8a) 119.3(2) yes
C(5) C(4a) C(8a) 120.3(2) yes
C(4a) C(5) C(6) 121.0(2) yes
C(5) C(6) C(7) 119.8(2) yes
C(6) C(7) C(8) 119.8(2) yes
O(2) C(8) C(7) 117.6(2) yes
O(2) C(8) C(8a) 118.8(2) yes
C(7) C(8) C(8a) 123.5(2) yes
C(1) C(8a) C(4a) 118.5(2) yes
C(1) C(8a) C(8) 126.0(2) yes
C(4a) C(8a) C(8) 115.4(2) yes
O(1) C(9) C(1) 125.9(4) yes
O(2) C(11) O(3) 122.1(2) yes
O(2) C(11) C(12) 111.7(2) yes
O(3) C(11) C(12) 126.3(2) yes
C(11) C(12) C(13) 122.7(2) yes
C(11) C(12) C(17) 117.9(2) yes
C(13) C(12) C(17) 119.4(2) yes
C(12) C(13) C(14) 120.2(2) yes
C(13) C(14) C(15) 120.3(3) yes
C(14) C(15) C(16) 119.9(3) yes
C(15) C(16) C(17) 120.4(3) yes
C(12) C(17) C(16) 119.7(3) yes

loop_
_geom_bond_atom_site_label_1
_geom_bond_atom_site_label_2
_geom_bond_distance
_geom_bond_publ_flag
O(1) C(9) 1.190(4) yes
O(2) C(8) 1.410(3) yes
O(2) C(11) 1.366(3) yes
O(3) C(11) 1.194(3) yes
O(4) C(4) 1.354(3) yes
O(4) C(10) 1.439(3) yes
C(1) C(2) 1.370(4) yes
C(1) C(8a) 1.441(3) yes
C(1) C(9) 1.466(4) yes
C(2) C(3) 1.395(4) yes
C(3) C(4) 1.366(4) yes
C(4) C(4a) 1.427(3) yes
C(4a) C(5) 1.413(3) yes
C(4a) C(8a) 1.429(3) yes
C(5) C(6) 1.360(3) yes
C(6) C(7) 1.402(4) yes
C(7) C(8) 1.358(3) yes
C(8) C(8a) 1.416(3) yes
C(11) C(12) 1.469(3) yes
C(12) C(13) 1.386(3) yes
C(12) C(17) 1.391(3) yes
C(13) C(14) 1.376(3) yes
C(14) C(15) 1.373(4) yes
C(15) C(16) 1.377(4) yes
C(16) C(17) 1.381(4) yes
C(9) H(1) 0.99(4) yes
